data_7110881
loop_
_publ_author_name
'Aaker\"oy, Christer B.'
'Beatty, Alicia M.'
'Leinen, Destin S.'
'Lorimer, Keith R.'

_publ_section_title
;
 Deliberate combination of coordination polymers and hydrogen bonds in a
 supramolecular design strategy for inorganic/organic hybrid networks
;
_journal_issue 11
_journal_name_full 'Chemical Communications'
_journal_page_first 935
_journal_paper_doi 10.1039/b001001o
_journal_year 2000
_chemical_formula_sum 'C6 H6 Cu I N2 O'
_chemical_formula_weight 312.57
_chemical_name_systematic
;
 ?
;
_space_group_IT_number 14
_symmetry_cell_setting monoclinic
_symmetry_space_group_name_Hall '-P 2ybc'
_symmetry_space_group_name_H-M 'P 1 21/c 1'
_atom_sites_solution_hydrogens difmap
_atom_sites_solution_primary patterson
_atom_sites_solution_secondary difmap
_audit_creation_method SHELXL-97
_cell_angle_alpha 90.00
_cell_angle_beta 105.583(2)
_cell_angle_gamma 90.00
_cell_formula_units_Z 4
_cell_length_a 13.5444(13)
_cell_length_b 4.1098(4)
_cell_length_c 15.0940(14)
_cell_measurement_temperature 173(2)
_cell_volume 809.32(13)
_computing_cell_refinement 'Bruker SMART'
_computing_data_collection 'Bruker SMART'
_computing_data_reduction 'Bruker SHELXTL'
_computing_molecular_graphics 'Bruker SHELXTL'
_computing_publication_material 'Bruker SHELXTL'
_computing_structure_refinement 'SHELXL-97 (Sheldrick, 1997)'
_computing_structure_solution 'SHELXS-97 (Sheldrick, 1990)'
_diffrn_ambient_temperature 173(2)
_diffrn_measured_fraction_theta_full 0.930
_diffrn_measured_fraction_theta_max 0.930
_diffrn_measurement_device_type 'CCD area detector'
_diffrn_measurement_method 'phi and omega scans'
_diffrn_radiation_monochromator graphite
_diffrn_radiation_source 'fine-focus sealed tube'
_diffrn_radiation_type MoK\a
_diffrn_radiation_wavelength 0.71073
_diffrn_reflns_av_R_equivalents 0.0339
_diffrn_reflns_av_sigmaI/netI 0.0225
_diffrn_reflns_limit_h_max 16
_diffrn_reflns_limit_h_min -17
_diffrn_reflns_limit_k_max 5
_diffrn_reflns_limit_k_min -5
_diffrn_reflns_limit_l_max 18
_diffrn_reflns_limit_l_min -19
_diffrn_reflns_number 5283
_diffrn_reflns_theta_full 28.18
_diffrn_reflns_theta_max 28.18
_diffrn_reflns_theta_min 1.56
_exptl_absorpt_coefficient_mu 6.452
_exptl_absorpt_correction_T_max 1.0000
_exptl_absorpt_correction_T_min 0.7076
_exptl_absorpt_correction_type SADABS
_exptl_crystal_colour yellow
_exptl_crystal_density_diffrn 2.565
_exptl_crystal_density_method 'not measured'
_exptl_crystal_description rod
_exptl_crystal_F_000 584
_exptl_crystal_size_max 0.36
_exptl_crystal_size_mid 0.20
_exptl_crystal_size_min 0.16
_refine_diff_density_max 0.988
_refine_diff_density_min -1.059
_refine_diff_density_rms 0.179
_refine_ls_extinction_method none
_refine_ls_goodness_of_fit_ref 1.067
_refine_ls_hydrogen_treatment 'riding model'
_refine_ls_matrix_type full
_refine_ls_number_parameters 100
_refine_ls_number_reflns 1859
_refine_ls_number_restraints 0
_refine_ls_restrained_S_all 1.067
_refine_ls_R_factor_all 0.0268
_refine_ls_R_factor_gt 0.0253
_refine_ls_shift/su_max 0.002
_refine_ls_shift/su_mean 0.000
_refine_ls_structure_factor_coef Fsqd
_refine_ls_weighting_details 'calc w=1/[\s^2^(Fo^2^)+(0.0467P)^2^+0.2610P] where P=(Fo^2^+2Fc^2^)/3'
_refine_ls_weighting_scheme calc
_refine_ls_wR_factor_gt 0.0665
_refine_ls_wR_factor_ref 0.0678
_reflns_number_gt 1752
_reflns_number_total 1859
_reflns_threshold_expression >2sigma(I)
_cod_data_source_file b001001osup1.cif
_cod_data_source_block Compound_1
_cod_depositor_comments
;
The following automatic conversions were performed:

'_symmetry_cell_setting' value 'Monoclinic' changed to 'monoclinic'
according to /home/saulius/struct/CIF-dictionaries/cif_core.dic
dictionary named 'cif_core.dic' version 2.4.2 from 2011-04-26.

Automatic conversion script
Id: cif_fix_values 1891 2012-01-12 08:04:46Z andrius 
;
_cod_original_sg_symbol_H-M P2(1)/c
_cod_database_code 7110881

loop_
_symmetry_equiv_pos_as_xyz
'x, y, z'
'-x, y+1/2, -z+1/2'
'-x, -y, -z'
'x, -y-1/2, z-1/2'

loop_
_atom_site_label
_atom_site_type_symbol
_atom_site_fract_x
_atom_site_fract_y
_atom_site_fract_z
_atom_site_U_iso_or_equiv
_atom_site_adp_type
_atom_site_occupancy
_atom_site_symmetry_multiplicity
_atom_site_calc_flag
_atom_site_refinement_flags
I1 I 0.440773(13) 1.14481(4) 1.358003(11) 0.01973(9) Uani 1 1 d .
Cu1 Cu 0.46026(3) 1.14228(8) 1.18916(3) 0.02274(11) Uani 1 1 d .
O7 O 0.09808(18) 0.6367(5) 0.73416(16) 0.0315(5) Uani 1 1 d .
H7B H 0.0423 0.5186 0.7164 0.038 Uiso 1 1 d R
N1 N 0.31430(19) 1.1477(5) 1.10211(17) 0.0211(5) Uani 1 1 d .
N7 N 0.09282(19) 0.8041(6) 0.81419(17) 0.0251(5) Uani 1 1 d .
C2 C 0.2939(2) 1.0145(6) 1.01794(18) 0.0205(5) Uani 1 1 d .
H2 H 0.3459 0.9068 0.9938 0.025 Uiso 1 1 d R
C3 C 0.1966(2) 1.0162(7) 0.95583(18) 0.0206(5) Uani 1 1 d .
C4 C 0.1177(2) 1.1692(7) 0.9832(2) 0.0247(6) Uani 1 1 d .
H4 H 0.0473 1.1710 0.9438 0.030 Uiso 1 1 d R
C5 C 0.1384(2) 1.3079(8) 1.0693(2) 0.0285(6) Uani 1 1 d .
H5 H 0.0893 1.4143 1.0923 0.034 Uiso 1 1 d R
C6 C 0.2375(2) 1.2951(7) 1.1265(2) 0.0258(6) Uani 1 1 d .
H6 H 0.2435 1.3626 1.1807 0.031 Uiso 1 1 d R
C7 C 0.1825(2) 0.8493(6) 0.8679(2) 0.0226(6) Uani 1 1 d .
H7A H 0.2377 0.7888 0.8480 0.027 Uiso 1 1 d R

loop_
_atom_site_aniso_label
_atom_site_aniso_U_11
_atom_site_aniso_U_22
_atom_site_aniso_U_33
_atom_site_aniso_U_23
_atom_site_aniso_U_13
_atom_site_aniso_U_12
I1 0.02196(14) 0.01812(13) 0.02138(13) -0.00001(5) 0.00973(9) -0.00063(5)
Cu1 0.0193(2) 0.0256(2) 0.0224(2) -0.00179(11) 0.00402(15) -0.00007(12)
O7 0.0241(12) 0.0458(14) 0.0242(11) -0.0074(8) 0.0061(9) -0.0054(9)
N1 0.0171(12) 0.0245(12) 0.0216(12) 0.0025(8) 0.0052(9) -0.0004(8)
N7 0.0214(13) 0.0304(12) 0.0229(12) -0.0001(9) 0.0052(10) -0.0004(10)
C2 0.0169(13) 0.0240(13) 0.0215(12) 0.0021(10) 0.0067(10) 0.0005(10)
C3 0.0167(13) 0.0226(13) 0.0225(12) 0.0028(10) 0.0055(10) -0.0008(10)
C4 0.0161(13) 0.0301(14) 0.0271(15) 0.0048(10) 0.0044(11) 0.0034(10)
C5 0.0221(15) 0.0346(15) 0.0312(15) 0.0017(12) 0.0114(12) 0.0109(12)
C6 0.0254(15) 0.0299(14) 0.0235(14) -0.0008(11) 0.0087(12) 0.0041(12)
C7 0.0169(14) 0.0268(14) 0.0241(14) 0.0025(10) 0.0055(11) 0.0025(10)

loop_
_atom_type_symbol
_atom_type_description
_atom_type_scat_dispersion_real
_atom_type_scat_dispersion_imag
_atom_type_scat_source
C C 0.0033 0.0016 'International Tables Vol C Tables 4.2.6.8 and 6.1.1.4'
H H 0.0000 0.0000 'International Tables Vol C Tables 4.2.6.8 and 6.1.1.4'
N N 0.0061 0.0033 'International Tables Vol C Tables 4.2.6.8 and 6.1.1.4'
O O 0.0106 0.0060 'International Tables Vol C Tables 4.2.6.8 and 6.1.1.4'
Cu Cu 0.3201 1.2651 'International Tables Vol C Tables 4.2.6.8 and 6.1.1.4'
I I -0.4742 1.8119 'International Tables Vol C Tables 4.2.6.8 and 6.1.1.4'

loop_
_geom_angle_atom_site_label_1
_geom_angle_atom_site_label_2
_geom_angle_atom_site_label_3
_geom_angle
_geom_angle_site_symmetry_1
_geom_angle_site_symmetry_3
Cu1 I1 Cu1 63.419(11) . 2_657
Cu1 I1 Cu1 63.202(11) . 2_647
Cu1 I1 Cu1 101.525(16) 2_657 2_647
N1 Cu1 I1 106.80(7) . .
N1 Cu1 I1 107.80(6) . 2_647
I1 Cu1 I1 116.973(13) . 2_647
N1 Cu1 I1 106.69(6) . 2_657
I1 Cu1 I1 116.406(13) . 2_657
I1 Cu1 I1 101.523(16) 2_647 2_657
N1 Cu1 Cu1 123.36(6) . 2_657
I1 Cu1 Cu1 58.524(15) . 2_657
I1 Cu1 Cu1 128.04(2) 2_647 2_657
I1 Cu1 Cu1 57.883(11) 2_657 2_657
N1 Cu1 Cu1 124.47(6) . 2_647
I1 Cu1 Cu1 58.916(16) . 2_647
I1 Cu1 Cu1 58.057(11) 2_647 2_647
I1 Cu1 Cu1 128.19(2) 2_657 2_647
Cu1 Cu1 Cu1 95.61(2) 2_657 2_647
C6 N1 C2 117.8(2) . .
C6 N1 Cu1 120.9(2) . .
C2 N1 Cu1 121.21(19) . .
C7 N7 O7 110.9(2) . .
N1 C2 C3 123.4(2) . .
C4 C3 C2 117.6(2) . .
C4 C3 C7 123.9(3) . .
C2 C3 C7 118.5(2) . .
C5 C4 C3 119.2(3) . .
C4 C5 C6 119.2(3) . .
N1 C6 C5 122.7(3) . .
N7 C7 C3 120.9(3) . .

loop_
_geom_bond_atom_site_label_1
_geom_bond_atom_site_label_2
_geom_bond_distance
_geom_bond_site_symmetry_2
I1 Cu1 2.6318(5) .
I1 Cu1 2.6450(4) 2_657
I1 Cu1 2.6612(4) 2_647
Cu1 N1 2.059(3) .
Cu1 I1 2.6451(4) 2_647
Cu1 I1 2.6612(4) 2_657
Cu1 Cu1 2.7736(5) 2_657
Cu1 Cu1 2.7736(5) 2_647
O7 N7 1.409(3) .
N1 C6 1.337(4) .
N1 C2 1.342(4) .
N7 C7 1.280(4) .
C2 C3 1.397(4) .
C3 C4 1.395(4) .
C3 C7 1.460(4) .
C4 C5 1.378(5) .
C5 C6 1.388(4) .

loop_
_geom_hbond_atom_site_label_D
_geom_hbond_atom_site_label_H
_geom_hbond_atom_site_label_A
_geom_hbond_distance_DH
_geom_hbond_distance_HA
_geom_hbond_distance_DA
_geom_hbond_angle_DHA
_geom_hbond_site_symmetry_A
O7 H7B N7 0.88 1.97 2.841(3) 171.3 2_546
